data_7021840
loop_
_publ_author_name
'Haghighi, Mohsen Golbon'
'Nabavizadeh, S. Masoud'
'Rashidi, Mehdi'
'Kubicki, Maciej'

_publ_section_title
;
 Selectivity in metal-carbon bond protonolysis in p-tolyl- (or
 methyl)-cycloplatinated(ii) complexes: kinetics and mechanism of the
 uncatalyzed isomerization of the resulting Pt(ii) products.
;
_journal_issue 37
_journal_name_full 'Dalton transactions (Cambridge, England : 2003)'
_journal_page_first 13369
_journal_page_last 13380
_journal_paper_doi 10.1039/c3dt51339d
_journal_volume 42
_journal_year 2013
_chemical_formula_sum 'C33 H29 F3 N O2 P Pt'
_chemical_formula_weight 754.63
_chemical_name_systematic
;
?
;
_space_group_IT_number 2
_symmetry_cell_setting triclinic
_symmetry_space_group_name_Hall '-P 1'
_symmetry_space_group_name_H-M 'P -1'
_atom_sites_solution_hydrogens geom
_atom_sites_solution_primary direct
_atom_sites_solution_secondary difmap
_audit_creation_method SHELXL-97
_cell_angle_alpha 87.582(3)
_cell_angle_beta 73.443(3)
_cell_angle_gamma 69.265(4)
_cell_formula_units_Z 2
_cell_length_a 10.3756(4)
_cell_length_b 11.2883(4)
_cell_length_c 14.2333(5)
_cell_measurement_reflns_used 5824
_cell_measurement_temperature 295(2)
_cell_measurement_theta_max 27.9991
_cell_measurement_theta_min 2.9846
_cell_volume 1491.22(11)
_computing_cell_refinement 'CrysAlis Pro (Oxford Diffraction (2009))'
_computing_data_collection 'CrysAlis Pro (Oxford Diffraction (2009))'
_computing_data_reduction 'CrysAlis Pro (Oxford Diffraction (2009))'
_computing_molecular_graphics 'Stereochemical Workstation (Siemens, 1989)'
_computing_publication_material 'SHELXL-97 (Sheldrick, 2008)'
_computing_structure_refinement 'SHELXL-97 (Sheldrick, 2008)'
_computing_structure_solution 'SIR92 (Altomare et al., 1993)'
_diffrn_ambient_temperature 295(2)
_diffrn_detector_area_resol_mean 16.1544
_diffrn_measured_fraction_theta_full 0.998
_diffrn_measured_fraction_theta_max 0.839
_diffrn_measurement_device_type 'Xcalibur, Eos'
_diffrn_measurement_method '/w scan'
_diffrn_radiation_monochromator graphite
_diffrn_radiation_source 'Enhance (Mo) X-ray Source'
_diffrn_radiation_type 'Mo K\a'
_diffrn_radiation_wavelength 0.7107
_diffrn_reflns_av_R_equivalents 0.0165
_diffrn_reflns_av_sigmaI/netI 0.0326
_diffrn_reflns_limit_h_max 13
_diffrn_reflns_limit_h_min -13
_diffrn_reflns_limit_k_max 13
_diffrn_reflns_limit_k_min -14
_diffrn_reflns_limit_l_max 17
_diffrn_reflns_limit_l_min -16
_diffrn_reflns_number 10768
_diffrn_reflns_theta_full 25.00
_diffrn_reflns_theta_max 28.06
_diffrn_reflns_theta_min 2.99
_exptl_absorpt_coefficient_mu 4.808
_exptl_absorpt_correction_T_max 1.00000
_exptl_absorpt_correction_T_min 0.67494
_exptl_absorpt_correction_type multi-scan
_exptl_absorpt_process_details
;
CrysAlisPro, Agilent Technologies,
Version 1.171.35.21 (release 20-01-2012 CrysAlis171 .NET)
(compiled Jan 23 2012,18:06:46)
Empirical absorption correction using spherical harmonics,
implemented in SCALE3 ABSPACK scaling algorithm.
;
_exptl_crystal_colour colourless
_exptl_crystal_density_diffrn 1.681
_exptl_crystal_density_method 'not measured'
_exptl_crystal_description prism
_exptl_crystal_F_000 740
_exptl_crystal_size_max 0.25
_exptl_crystal_size_mid 0.25
_exptl_crystal_size_min 0.2
_refine_diff_density_max 1.657
_refine_diff_density_min -1.141
_refine_diff_density_rms 0.084
_refine_ls_extinction_coef 0.0038(2)
_refine_ls_extinction_expression Fc^*^=kFc[1+0.001xFc^2^\l^3^/sin(2\q)]^-1/4^
_refine_ls_extinction_method SHELXL
_refine_ls_goodness_of_fit_ref 1.061
_refine_ls_hydrogen_treatment constr
_refine_ls_matrix_type full
_refine_ls_number_parameters 373
_refine_ls_number_reflns 6085
_refine_ls_number_restraints 0
_refine_ls_restrained_S_all 1.061
_refine_ls_R_factor_all 0.0346
_refine_ls_R_factor_gt 0.0280
_refine_ls_shift/su_max 0.001
_refine_ls_shift/su_mean 0.000
_refine_ls_structure_factor_coef Fsqd
_refine_ls_weighting_details 'calc w=1/[\s^2^(Fo^2^)+(0.0269P)^2^+1.1709P] where P=(Fo^2^+2Fc^2^)/3'
_refine_ls_weighting_scheme calc
_refine_ls_wR_factor_gt 0.0615
_refine_ls_wR_factor_ref 0.0647
_reflns_number_gt 5422
_reflns_number_total 6085
_reflns_threshold_expression >2\s(I)
_cod_data_source_file c3dt51339d.txt
_cod_data_source_block 4
_cod_original_sg_symbol_H-M P-1
_cod_database_code 7021840

loop_
_symmetry_equiv_pos_as_xyz
'x, y, z'
'-x, -y, -z'

loop_
_atom_site_label
_atom_site_type_symbol
_atom_site_fract_x
_atom_site_fract_y
_atom_site_fract_z
_atom_site_U_iso_or_equiv
_atom_site_adp_type
_atom_site_occupancy
_atom_site_symmetry_multiplicity
_atom_site_calc_flag
_atom_site_refinement_flags
Pt1 Pt 0.271476(17) 0.037664(13) 0.231824(12) 0.04032(7) Uani 1 1 d .
P1 P 0.10639(10) 0.22250(8) 0.23144(7) 0.0330(2) Uani 1 1 d .
C1 C -0.0552(4) 0.2552(4) 0.3358(3) 0.0385(9) Uani 1 1 d .
C2 C -0.1871(5) 0.3492(4) 0.3368(3) 0.0512(11) Uani 1 1 d .
H2 H -0.1955 0.3945 0.2814 0.061 Uiso 1 1 calc R
C3 C -0.3051(6) 0.3757(5) 0.4193(4) 0.0693(14) Uani 1 1 d .
H3 H -0.3917 0.4391 0.4192 0.083 Uiso 1 1 calc R
C4 C -0.2944(7) 0.3093(6) 0.5002(4) 0.0740(16) Uani 1 1 d .
H4 H -0.3741 0.3268 0.5553 0.089 Uiso 1 1 calc R
C5 C -0.1671(7) 0.2168(6) 0.5009(4) 0.0772(17) Uani 1 1 d .
H5 H -0.1609 0.1712 0.5564 0.093 Uiso 1 1 calc R
C6 C -0.0464(6) 0.1902(4) 0.4193(3) 0.0604(13) Uani 1 1 d .
H6 H 0.0403 0.1284 0.4212 0.073 Uiso 1 1 calc R
C7 C 0.0486(4) 0.2432(3) 0.1204(3) 0.0337(8) Uani 1 1 d .
C8 C 0.0853(5) 0.1392(4) 0.0560(3) 0.0447(10) Uani 1 1 d .
H8 H 0.1414 0.0593 0.0693 0.054 Uiso 1 1 calc R
C9 C 0.0401(5) 0.1527(4) -0.0271(3) 0.0555(12) Uani 1 1 d .
H9 H 0.0649 0.0820 -0.0689 0.067 Uiso 1 1 calc R
C10 C -0.0415(5) 0.2699(4) -0.0486(3) 0.0529(11) Uani 1 1 d .
H10 H -0.0737 0.2786 -0.1040 0.063 Uiso 1 1 calc R
C11 C -0.0755(5) 0.3750(4) 0.0129(3) 0.0476(10) Uani 1 1 d .
H11 H -0.1293 0.4549 -0.0020 0.057 Uiso 1 1 calc R
C12 C -0.0303(4) 0.3619(3) 0.0954(3) 0.0390(9) Uani 1 1 d .
H12 H -0.0526 0.4336 0.1355 0.047 Uiso 1 1 calc R
C13 C 0.1580(4) 0.3597(3) 0.2377(3) 0.0397(9) Uani 1 1 d .
C14 C 0.2556(5) 0.3833(4) 0.1572(4) 0.0540(11) Uani 1 1 d .
H14 H 0.2910 0.3311 0.0999 0.065 Uiso 1 1 calc R
C15 C 0.3009(6) 0.4832(5) 0.1613(5) 0.0725(16) Uani 1 1 d .
H15 H 0.3674 0.4981 0.1073 0.087 Uiso 1 1 calc R
C16 C 0.2465(7) 0.5615(5) 0.2464(6) 0.085(2) Uani 1 1 d .
H16 H 0.2758 0.6298 0.2492 0.102 Uiso 1 1 calc R
C17 C 0.1507(7) 0.5393(5) 0.3256(5) 0.0847(18) Uani 1 1 d .
H17 H 0.1152 0.5923 0.3825 0.102 Uiso 1 1 calc R
C18 C 0.1057(6) 0.4392(4) 0.3226(4) 0.0618(13) Uani 1 1 d .
H18 H 0.0401 0.4246 0.3775 0.074 Uiso 1 1 calc R
N19 N 0.4453(3) 0.1046(3) 0.2145(2) 0.0419(8) Uani 1 1 d .
C20 C 0.4760(4) 0.1538(4) 0.2862(3) 0.0460(10) Uani 1 1 d .
C21 C 0.5874(5) 0.2005(5) 0.2632(4) 0.0695(14) Uani 1 1 d .
H21 H 0.6091 0.2329 0.3133 0.083 Uiso 1 1 calc R
C22 C 0.6657(6) 0.1994(6) 0.1682(4) 0.0721(15) Uani 1 1 d .
H22 H 0.7397 0.2316 0.1533 0.086 Uiso 1 1 calc R
C23 C 0.6343(5) 0.1508(5) 0.0952(4) 0.0626(13) Uani 1 1 d .
H23 H 0.6856 0.1498 0.0298 0.075 Uiso 1 1 calc R
C24 C 0.5249(5) 0.1030(4) 0.1207(3) 0.0533(11) Uani 1 1 d .
H24 H 0.5048 0.0680 0.0710 0.064 Uiso 1 1 calc R
C25 C 0.3933(5) 0.1552(4) 0.3895(3) 0.0480(10) Uani 1 1 d .
C26 C 0.3641(5) 0.0507(4) 0.4303(3) 0.0530(11) Uani 1 1 d .
H26 H 0.3913 -0.0226 0.3907 0.064 Uiso 1 1 calc R
C27 C 0.2947(5) 0.0546(5) 0.5296(4) 0.0602(12) Uani 1 1 d .
H27 H 0.2759 -0.0166 0.5555 0.072 Uiso 1 1 calc R
C28 C 0.2531(6) 0.1603(6) 0.5906(4) 0.0648(13) Uani 1 1 d .
C28A C 0.1845(7) 0.1619(7) 0.6997(4) 0.099(2) Uani 1 1 d .
H28A H 0.1191 0.2461 0.7240 0.149 Uiso 1 1 calc R
H28B H 0.2579 0.1361 0.7328 0.149 Uiso 1 1 calc R
H28C H 0.1328 0.1044 0.7118 0.149 Uiso 1 1 calc R
C29 C 0.2792(6) 0.2651(5) 0.5493(4) 0.0704(14) Uani 1 1 d .
H29 H 0.2490 0.3391 0.5888 0.084 Uiso 1 1 calc R
C30 C 0.3492(5) 0.2632(5) 0.4504(3) 0.0588(12) Uani 1 1 d .
H30 H 0.3667 0.3350 0.4248 0.071 Uiso 1 1 calc R
O31 O 0.4175(4) -0.1475(3) 0.2422(2) 0.0633(9) Uani 1 1 d .
C32 C 0.4922(6) -0.2117(5) 0.1685(4) 0.0677(14) Uani 1 1 d .
O33 O 0.4996(7) -0.1892(5) 0.0829(4) 0.157(3) Uani 1 1 d .
C34 C 0.5993(6) -0.3403(5) 0.1790(4) 0.0658(14) Uani 1 1 d .
F35 F 0.7304(4) -0.3442(4) 0.1465(4) 0.1314(17) Uani 1 1 d .
F36 F 0.5950(4) -0.4328(4) 0.1309(4) 0.1393(19) Uani 1 1 d .
F37 F 0.5790(6) -0.3713(4) 0.2699(4) 0.178(3) Uani 1 1 d .
C38 C 0.1240(5) -0.0462(4) 0.2424(4) 0.0541(12) Uani 1 1 d .
H38A H 0.1601 -0.1116 0.1906 0.081 Uiso 1 1 calc R
H38B H 0.0357 0.0162 0.2368 0.081 Uiso 1 1 calc R
H38C H 0.1066 -0.0828 0.3048 0.081 Uiso 1 1 calc R

loop_
_atom_site_aniso_label
_atom_site_aniso_U_11
_atom_site_aniso_U_22
_atom_site_aniso_U_33
_atom_site_aniso_U_23
_atom_site_aniso_U_13
_atom_site_aniso_U_12
Pt1 0.03952(10) 0.02961(9) 0.05360(12) -0.00167(6) -0.02416(8) -0.00554(7)
P1 0.0323(5) 0.0277(5) 0.0404(5) 0.0010(4) -0.0147(4) -0.0088(4)
C1 0.043(2) 0.038(2) 0.038(2) -0.0015(16) -0.0126(18) -0.0169(18)
C2 0.040(2) 0.058(3) 0.047(2) 0.000(2) -0.008(2) -0.011(2)
C3 0.049(3) 0.083(4) 0.059(3) -0.018(3) 0.000(2) -0.013(3)
C4 0.074(4) 0.085(4) 0.052(3) -0.019(3) 0.010(3) -0.036(3)
C5 0.113(5) 0.088(4) 0.038(3) 0.010(3) -0.015(3) -0.051(4)
C6 0.073(3) 0.056(3) 0.049(3) 0.007(2) -0.022(3) -0.017(3)
C7 0.0306(19) 0.0339(19) 0.036(2) 0.0016(15) -0.0102(16) -0.0108(16)
C8 0.050(2) 0.038(2) 0.043(2) 0.0004(17) -0.016(2) -0.0098(19)
C9 0.070(3) 0.052(3) 0.042(2) -0.0062(19) -0.017(2) -0.018(2)
C10 0.055(3) 0.068(3) 0.037(2) 0.009(2) -0.016(2) -0.021(2)
C11 0.043(2) 0.050(2) 0.042(2) 0.0118(19) -0.0131(19) -0.008(2)
C12 0.038(2) 0.036(2) 0.041(2) 0.0011(16) -0.0101(18) -0.0109(17)
C13 0.037(2) 0.0290(19) 0.059(3) 0.0027(17) -0.023(2) -0.0116(16)
C14 0.053(3) 0.047(2) 0.072(3) 0.013(2) -0.026(2) -0.025(2)
C15 0.063(3) 0.057(3) 0.112(5) 0.026(3) -0.034(3) -0.035(3)
C16 0.086(4) 0.052(3) 0.141(6) 0.007(4) -0.054(5) -0.039(3)
C17 0.094(5) 0.062(3) 0.112(5) -0.023(3) -0.035(4) -0.036(3)
C18 0.064(3) 0.053(3) 0.072(3) -0.015(2) -0.018(3) -0.023(2)
N19 0.0337(18) 0.0414(18) 0.045(2) -0.0050(14) -0.0145(15) -0.0038(15)
C20 0.037(2) 0.055(3) 0.048(2) -0.0018(19) -0.0152(19) -0.0153(19)
C21 0.058(3) 0.110(4) 0.058(3) -0.003(3) -0.016(3) -0.050(3)
C22 0.051(3) 0.100(4) 0.071(4) -0.002(3) -0.007(3) -0.041(3)
C23 0.046(3) 0.074(3) 0.053(3) -0.004(2) 0.000(2) -0.015(2)
C24 0.049(3) 0.055(3) 0.049(3) -0.009(2) -0.016(2) -0.008(2)
C25 0.041(2) 0.061(3) 0.050(3) -0.001(2) -0.020(2) -0.021(2)
C26 0.053(3) 0.056(3) 0.059(3) 0.001(2) -0.027(2) -0.022(2)
C27 0.061(3) 0.077(3) 0.059(3) 0.012(2) -0.023(3) -0.041(3)
C28 0.058(3) 0.094(4) 0.052(3) 0.002(3) -0.011(2) -0.041(3)
C28A 0.099(5) 0.147(6) 0.060(4) -0.002(4) 0.000(3) -0.072(5)
C29 0.073(4) 0.080(4) 0.059(3) -0.013(3) -0.010(3) -0.034(3)
C30 0.067(3) 0.062(3) 0.058(3) 0.001(2) -0.018(3) -0.034(3)
O31 0.062(2) 0.0505(19) 0.066(2) -0.0094(16) -0.0262(18) 0.0008(16)
C32 0.064(3) 0.073(4) 0.059(3) -0.012(3) -0.016(3) -0.016(3)
O33 0.209(7) 0.127(4) 0.065(3) -0.004(3) -0.045(4) 0.026(4)
C34 0.049(3) 0.050(3) 0.079(4) -0.006(3) -0.009(3) -0.002(2)
F35 0.052(2) 0.086(3) 0.234(5) -0.031(3) -0.018(3) -0.0116(19)
F36 0.091(3) 0.074(2) 0.237(5) -0.068(3) -0.019(3) -0.023(2)
F37 0.180(5) 0.123(4) 0.117(4) 0.049(3) -0.023(3) 0.059(3)
C38 0.065(3) 0.038(2) 0.071(3) 0.012(2) -0.036(3) -0.021(2)

loop_
_atom_type_symbol
_atom_type_description
_atom_type_scat_dispersion_real
_atom_type_scat_dispersion_imag
_atom_type_scat_source
C C 0.0033 0.0016 'International Tables Vol C Tables 4.2.6.8 and 6.1.1.4'
H H 0.0000 0.0000 'International Tables Vol C Tables 4.2.6.8 and 6.1.1.4'
N N 0.0061 0.0033 'International Tables Vol C Tables 4.2.6.8 and 6.1.1.4'
O O 0.0106 0.0060 'International Tables Vol C Tables 4.2.6.8 and 6.1.1.4'
F F 0.0171 0.0103 'International Tables Vol C Tables 4.2.6.8 and 6.1.1.4'
Pt Pt -1.7033 8.3905 'International Tables Vol C Tables 4.2.6.8 and 6.1.1.4'
P P 0.1023 0.0942 'International Tables Vol C Tables 4.2.6.8 and 6.1.1.4'

loop_
_geom_angle_atom_site_label_1
_geom_angle_atom_site_label_2
_geom_angle_atom_site_label_3
_geom_angle
C38 Pt1 O31 86.19(15)
C38 Pt1 N19 173.32(14)
O31 Pt1 N19 87.69(13)
C38 Pt1 P1 89.60(12)
O31 Pt1 P1 174.61(10)
N19 Pt1 P1 96.66(8)
C13 P1 C7 102.93(17)
C13 P1 C1 103.20(18)
C7 P1 C1 107.12(17)
C13 P1 Pt1 115.85(12)
C7 P1 Pt1 113.29(12)
C1 P1 Pt1 113.33(13)
C6 C1 C2 118.0(4)
C6 C1 P1 119.3(3)
C2 C1 P1 122.6(3)
C3 C2 C1 120.8(4)
C4 C3 C2 120.1(5)
C3 C4 C5 120.2(5)
C4 C5 C6 120.6(5)
C1 C6 C5 120.2(5)
C12 C7 C8 117.6(3)
C12 C7 P1 122.1(3)
C8 C7 P1 120.3(3)
C9 C8 C7 121.0(4)
C10 C9 C8 120.4(4)
C9 C10 C11 119.5(4)
C12 C11 C10 120.3(4)
C11 C12 C7 121.1(4)
C14 C13 C18 118.8(4)
C14 C13 P1 119.3(3)
C18 C13 P1 121.8(4)
C15 C14 C13 120.6(5)
C14 C15 C16 119.5(6)
C17 C16 C15 120.4(5)
C16 C17 C18 120.6(6)
C17 C18 C13 120.1(5)
C20 N19 C24 118.3(4)
C20 N19 Pt1 126.5(3)
C24 N19 Pt1 115.1(3)
N19 C20 C21 120.1(4)
N19 C20 C25 119.9(4)
C21 C20 C25 120.0(4)
C22 C21 C20 120.9(5)
C23 C22 C21 119.3(5)
C22 C23 C24 118.4(5)
N19 C24 C23 123.1(4)
C30 C25 C26 118.0(4)
C30 C25 C20 118.9(4)
C26 C25 C20 123.0(4)
C25 C26 C27 120.5(4)
C28 C27 C26 121.8(5)
C27 C28 C29 117.5(5)
C27 C28 C28A 121.6(5)
C29 C28 C28A 120.8(5)
C28 C29 C30 121.7(5)
C25 C30 C29 120.5(5)
C32 O31 Pt1 119.1(4)
O31 C32 O33 130.0(6)
O31 C32 C34 117.4(5)
O33 C32 C34 112.6(5)
F35 C34 F36 105.2(4)
F35 C34 F37 107.3(6)
F36 C34 F37 105.5(5)
F35 C34 C32 111.9(5)
F36 C34 C32 113.9(5)
F37 C34 C32 112.5(4)

loop_
_geom_bond_atom_site_label_1
_geom_bond_atom_site_label_2
_geom_bond_distance
Pt1 C38 2.036(4)
Pt1 O31 2.132(3)
Pt1 N19 2.140(3)
Pt1 P1 2.1820(9)
P1 C13 1.822(4)
P1 C7 1.823(4)
P1 C1 1.828(4)
C1 C6 1.378(6)
C1 C2 1.400(6)
C2 C3 1.385(6)
C3 C4 1.357(8)
C4 C5 1.366(8)
C5 C6 1.393(7)
C7 C12 1.393(5)
C7 C8 1.393(5)
C8 C9 1.375(6)
C9 C10 1.371(6)
C10 C11 1.382(6)
C11 C12 1.368(5)
C13 C14 1.384(6)
C13 C18 1.391(6)
C14 C15 1.376(6)
C15 C16 1.383(8)
C16 C17 1.355(8)
C17 C18 1.373(7)
N19 C20 1.346(5)
N19 C24 1.352(5)
C20 C21 1.386(6)
C20 C25 1.474(6)
C21 C22 1.363(7)
C22 C23 1.361(7)
C23 C24 1.376(7)
C25 C30 1.384(6)
C25 C26 1.384(6)
C26 C27 1.386(6)
C27 C28 1.369(7)
C28 C29 1.377(7)
C28 C28A 1.511(7)
C29 C30 1.385(7)
O31 C32 1.195(6)
C32 O33 1.221(6)
C32 C34 1.517(7)
C34 F35 1.291(6)
C34 F36 1.293(6)
C34 F37 1.304(7)

loop_
_geom_hbond_atom_site_label_D
_geom_hbond_atom_site_label_H
_geom_hbond_atom_site_label_A
_geom_hbond_distance_DH
_geom_hbond_distance_HA
_geom_hbond_distance_DA
_geom_hbond_angle_DHA
_geom_hbond_site_symmetry_A
C4 H4 F37 0.93 2.70 3.624(7) 172.0 2_556
C24 H24 O33 0.93 2.54 3.068(6) 116.6 2_655

loop_
_geom_torsion_atom_site_label_1
_geom_torsion_atom_site_label_2
_geom_torsion_atom_site_label_3
_geom_torsion_atom_site_label_4
_geom_torsion
C38 Pt1 P1 C13 172.9(2)
N19 Pt1 P1 C13 -9.45(18)
C38 Pt1 P1 C7 -68.48(19)
N19 Pt1 P1 C7 109.19(16)
C38 Pt1 P1 C1 53.84(19)
N19 Pt1 P1 C1 -128.49(16)
C13 P1 C1 C6 -104.4(4)
C7 P1 C1 C6 147.4(3)
Pt1 P1 C1 C6 21.7(4)
C13 P1 C1 C2 71.9(4)
C7 P1 C1 C2 -36.4(4)
Pt1 P1 C1 C2 -162.1(3)
C6 C1 C2 C3 -0.2(7)
P1 C1 C2 C3 -176.5(4)
C1 C2 C3 C4 -0.7(8)
C2 C3 C4 C5 0.5(9)
C3 C4 C5 C6 0.6(9)
C2 C1 C6 C5 1.3(7)
P1 C1 C6 C5 177.7(4)
C4 C5 C6 C1 -1.5(8)
C13 P1 C7 C12 -39.4(4)
C1 P1 C7 C12 69.1(4)
Pt1 P1 C7 C12 -165.2(3)
C13 P1 C7 C8 139.3(3)
C1 P1 C7 C8 -112.3(3)
Pt1 P1 C7 C8 13.4(4)
C12 C7 C8 C9 -2.7(6)
P1 C7 C8 C9 178.6(3)
C7 C8 C9 C10 0.6(7)
C8 C9 C10 C11 1.3(7)
C9 C10 C11 C12 -1.1(7)
C10 C11 C12 C7 -1.0(6)
C8 C7 C12 C11 2.9(6)
P1 C7 C12 C11 -178.4(3)
C7 P1 C13 C14 -53.3(3)
C1 P1 C13 C14 -164.7(3)
Pt1 P1 C13 C14 70.9(3)
C7 P1 C13 C18 129.0(4)
C1 P1 C13 C18 17.6(4)
Pt1 P1 C13 C18 -106.8(3)
C18 C13 C14 C15 0.3(6)
P1 C13 C14 C15 -177.4(4)
C13 C14 C15 C16 -0.8(7)
C14 C15 C16 C17 0.8(9)
C15 C16 C17 C18 -0.3(9)
C16 C17 C18 C13 -0.2(9)
C14 C13 C18 C17 0.1(7)
P1 C13 C18 C17 177.8(4)
O31 Pt1 N19 C20 -94.1(3)
P1 Pt1 N19 C20 82.7(3)
O31 Pt1 N19 C24 90.1(3)
P1 Pt1 N19 C24 -93.1(3)
C24 N19 C20 C21 -0.4(6)
Pt1 N19 C20 C21 -176.1(3)
C24 N19 C20 C25 -178.9(4)
Pt1 N19 C20 C25 5.4(5)
N19 C20 C21 C22 1.2(8)
C25 C20 C21 C22 179.7(5)
C20 C21 C22 C23 -0.6(9)
C21 C22 C23 C24 -0.7(8)
C20 N19 C24 C23 -0.9(6)
Pt1 N19 C24 C23 175.3(3)
C22 C23 C24 N19 1.4(7)
N19 C20 C25 C30 -137.0(4)
C21 C20 C25 C30 44.5(6)
N19 C20 C25 C26 46.7(6)
C21 C20 C25 C26 -131.8(5)
C30 C25 C26 C27 -1.0(7)
C20 C25 C26 C27 175.4(4)
C25 C26 C27 C28 -0.2(7)
C26 C27 C28 C29 1.7(8)
C26 C27 C28 C28A -176.8(5)
C27 C28 C29 C30 -2.2(8)
C28A C28 C29 C30 176.4(5)
C26 C25 C30 C29 0.6(7)
C20 C25 C30 C29 -175.9(4)
C28 C29 C30 C25 1.0(8)
C38 Pt1 O31 C32 92.0(4)
N19 Pt1 O31 C32 -85.3(4)
Pt1 O31 C32 O33 -0.6(10)
Pt1 O31 C32 C34 177.3(4)
O31 C32 C34 F35 -110.8(6)
O33 C32 C34 F35 67.4(8)
O31 C32 C34 F36 130.0(6)
O33 C32 C34 F36 -51.7(8)
O31 C32 C34 F37 10.1(8)
O33 C32 C34 F37 -171.7(7)
